data_7004499
loop_
_publ_author_name
'Crittall, Matthew R.'
'Ellul, Charles E.'
'Mahon, Mary F.'
'Saker, Olly'
'Whittlesey, Michael K.'

_publ_section_title
;
 Abnormal coordination of Arduengo's carbene upon reaction with
 M3(CO)12 (M = Ru, Os)
;
_journal_issue 32
_journal_name_full 'Dalton Transactions'
_journal_page_first 4209
_journal_page_last 4211
_journal_paper_doi 10.1039/b807923d
_journal_year 2008
_chemical_formula_sum 'C33 H34 Cl2 N2 O9 Ru3'
_chemical_formula_weight 976.73
_chemical_name_systematic
;
?
;
_space_group_IT_number 14
_symmetry_cell_setting monoclinic
_symmetry_space_group_name_Hall '-P 2yn'
_symmetry_space_group_name_H-M 'P 1 21/n 1'
_atom_sites_solution_hydrogens geom
_atom_sites_solution_primary direct
_atom_sites_solution_secondary difmap
_audit_creation_method SHELXL-97
_cell_angle_alpha 90.00
_cell_angle_beta 107.636(1)
_cell_angle_gamma 90.00
_cell_formula_units_Z 4
_cell_length_a 11.9540(1)
_cell_length_b 22.9860(2)
_cell_length_c 13.3710(1)
_cell_measurement_reflns_used 71731
_cell_measurement_temperature 150(2)
_cell_measurement_theta_max 30.034
_cell_measurement_theta_min 2.910
_cell_volume 3501.34(5)
_computing_cell_refinement 'HKL Scalepack (Otwinowski & Minor 1997)'
_computing_data_collection 'Collect (Bruker AXS BV, 1997-2004)'
_computing_data_reduction 'Denzo & Scalepack (Otwinowski & Minor, 1997)'
_computing_molecular_graphics 'ORTEX (P.McArdle, 1995)'
_computing_publication_material 'SHELXL-97/2 (Sheldrick,1997)'
_computing_structure_refinement 'SHELXL-97 (Sheldrick, 1997)'
_computing_structure_solution 'SHELXS-97 (Sheldrick, 1990)'
_diffrn_ambient_temperature 150(2)
_diffrn_measured_fraction_theta_full 0.998
_diffrn_measured_fraction_theta_max 0.998
_diffrn_measurement_device_type '95mm CCD camera on \k-goniostat'
_diffrn_measurement_method CCD
_diffrn_radiation_monochromator graphite
_diffrn_radiation_source 'fine-focus sealed tube'
_diffrn_radiation_type MoK\a
_diffrn_radiation_wavelength 0.71073
_diffrn_reflns_av_R_equivalents 0.0490
_diffrn_reflns_av_sigmaI/netI 0.0346
_diffrn_reflns_limit_h_max 16
_diffrn_reflns_limit_h_min -16
_diffrn_reflns_limit_k_max 32
_diffrn_reflns_limit_k_min -32
_diffrn_reflns_limit_l_max 18
_diffrn_reflns_limit_l_min -18
_diffrn_reflns_number 73592
_diffrn_reflns_theta_full 30.04
_diffrn_reflns_theta_max 30.04
_diffrn_reflns_theta_min 3.55
_exptl_absorpt_coefficient_mu 1.486
_exptl_absorpt_correction_T_max 0.76
_exptl_absorpt_correction_T_min 0.67
_exptl_absorpt_correction_type multi-scan
_exptl_absorpt_process_details
;
multi-scan from symmetry-related measurements
Sortav (Blessing 1995)
;
_exptl_crystal_colour Red
_exptl_crystal_density_diffrn 1.853
_exptl_crystal_density_method 'not measured'
_exptl_crystal_description Block
_exptl_crystal_F_000 1936
_exptl_crystal_size_max 0.25
_exptl_crystal_size_mid 0.25
_exptl_crystal_size_min 0.15
_refine_diff_density_max 1.127
_refine_diff_density_min -1.053
_refine_diff_density_rms 0.126
_refine_ls_extinction_method none
_refine_ls_goodness_of_fit_ref 1.047
_refine_ls_hydrogen_treatment mixed
_refine_ls_matrix_type full
_refine_ls_number_parameters 446
_refine_ls_number_reflns 10224
_refine_ls_number_restraints 1
_refine_ls_restrained_S_all 1.047
_refine_ls_R_factor_all 0.0424
_refine_ls_R_factor_gt 0.0309
_refine_ls_shift/su_max 0.002
_refine_ls_shift/su_mean 0.000
_refine_ls_structure_factor_coef Fsqd
_refine_ls_weighting_details 'calc w=1/[\s^2^(Fo^2^)+(0.0302P)^2^+3.6507P] where P=(Fo^2^+2Fc^2^)/3'
_refine_ls_weighting_scheme calc
_refine_ls_wR_factor_gt 0.0675
_refine_ls_wR_factor_ref 0.0728
_reflns_number_gt 8575
_reflns_number_total 10224
_reflns_threshold_expression >2sigma(I)
_cod_data_source_file b807923d.txt
_cod_data_source_block k07mkw38
_cod_depositor_comments
;
The following automatic conversions were performed:
'_symmetry_cell_setting' value 'Monoclinic' changed to 'monoclinic'
according to '/home/saulius/struct/CIF-dictionaries/cif_core.dic'
dictionary named 'cif_core.dic' version 2.4.1 from
2010-06-29.

'_exptl_absorpt_correction_type' value 'Multi-Scan' changed
to 'multi-scan' according to
'/home/saulius/struct/CIF-dictionaries/cif_core.dic' dictionary named
'cif_core.dic' version 2.4.1 from 2010-06-29.

Automatic conversion script
Id: cif_fix_enum 1527 2010-12-29 10:47:43Z saulius 
;
_cod_original_cell_volume 3501.33(5)
_cod_original_sg_symbol_H-M P21/n
_cod_database_code 7004499

loop_
_symmetry_equiv_pos_as_xyz
'x, y, z'
'-x+1/2, y+1/2, -z+1/2'
'-x, -y, -z'
'x-1/2, -y-1/2, z-1/2'

loop_
_atom_site_label
_atom_site_type_symbol
_atom_site_fract_x
_atom_site_fract_y
_atom_site_fract_z
_atom_site_U_iso_or_equiv
_atom_site_adp_type
_atom_site_occupancy
_atom_site_symmetry_multiplicity
_atom_site_calc_flag
_atom_site_refinement_flags
_atom_site_disorder_assembly
_atom_site_disorder_group
Ru1 Ru 0.637244(15) 0.397138(7) 0.608037(14) 0.01753(5) Uani 1 1 d D . .
Ru2 Ru 0.615113(15) 0.282088(8) 0.700350(14) 0.01798(5) Uani 1 1 d D . .
Ru3 Ru 0.825507(15) 0.332969(8) 0.719833(14) 0.01798(5) Uani 1 1 d . . .
Cl1 Cl 0.79956(7) 0.13941(5) 0.19077(7) 0.0612(3) Uani 1 1 d . . .
Cl2 Cl 0.61442(10) 0.21519(5) 0.06902(11) 0.0819(4) Uani 1 1 d . . .
O1 O 0.54021(19) 0.45754(9) 0.76797(17) 0.0402(5) Uani 1 1 d . . .
O2 O 0.79061(18) 0.50130(8) 0.59817(18) 0.0405(5) Uani 1 1 d . . .
O3 O 0.42492(18) 0.42316(10) 0.41758(16) 0.0431(5) Uani 1 1 d . . .
O4 O 0.5423(2) 0.33049(10) 0.88560(16) 0.0433(5) Uani 1 1 d . . .
O5 O 0.72694(19) 0.18063(8) 0.84042(15) 0.0359(4) Uani 1 1 d . . .
O6 O 0.38463(17) 0.23435(9) 0.55350(17) 0.0388(5) Uani 1 1 d . . .
O7 O 0.81207(19) 0.39410(9) 0.91708(15) 0.0396(5) Uani 1 1 d . . .
O8 O 0.99502(18) 0.23841(9) 0.83468(17) 0.0430(5) Uani 1 1 d . . .
O9 O 1.02286(17) 0.40825(9) 0.69067(15) 0.0361(4) Uani 1 1 d . . .
N1 N 0.73833(16) 0.23330(8) 0.52478(14) 0.0167(3) Uani 1 1 d . . .
N2 N 0.75690(16) 0.31870(8) 0.45584(14) 0.0179(4) Uani 1 1 d . . .
C1 C 0.5796(2) 0.43723(10) 0.7090(2) 0.0255(5) Uani 1 1 d . . .
C2 C 0.7354(2) 0.46123(11) 0.5999(2) 0.0269(5) Uani 1 1 d . . .
C3 C 0.5033(2) 0.41372(11) 0.4884(2) 0.0255(5) Uani 1 1 d . . .
C4 C 0.5684(2) 0.31208(11) 0.8170(2) 0.0277(5) Uani 1 1 d . . .
C5 C 0.6862(2) 0.21843(11) 0.78567(19) 0.0242(5) Uani 1 1 d . . .
C6 C 0.4689(2) 0.25021(10) 0.6126(2) 0.0247(5) Uani 1 1 d . . .
C7 C 0.8156(2) 0.37076(11) 0.84244(19) 0.0261(5) Uani 1 1 d . . .
C8 C 0.9296(2) 0.27237(11) 0.7884(2) 0.0265(5) Uani 1 1 d . . .
C9 C 0.9480(2) 0.37936(11) 0.69876(19) 0.0249(5) Uani 1 1 d . . .
C10 C 0.70370(18) 0.27604(9) 0.58732(17) 0.0160(4) Uani 1 1 d . . .
C11 C 0.71476(19) 0.33053(9) 0.54270(17) 0.0171(4) Uani 1 1 d . . .
C12 C 0.76816(19) 0.26142(9) 0.44977(17) 0.0183(4) Uani 1 1 d . . .
H12 H 0.7945 0.2427 0.3977 0.022 Uiso 1 1 calc R . .
C13 C 0.7818(2) 0.36036(9) 0.37878(17) 0.0190(4) Uani 1 1 d . . .
C14 C 0.8819(2) 0.40099(11) 0.4384(2) 0.0280(5) Uani 1 1 d . . .
H14A H 0.8597 0.4214 0.4948 0.034 Uiso 1 1 calc R . .
H14B H 0.9535 0.3779 0.4712 0.034 Uiso 1 1 calc R . .
C15 C 0.9066(2) 0.44563(12) 0.3625(2) 0.0348(6) Uani 1 1 d . . .
H15 H 0.9706 0.4725 0.4018 0.042 Uiso 1 1 calc R . .
C16 C 0.7955(2) 0.48039(11) 0.3112(2) 0.0289(5) Uani 1 1 d . . .
H16A H 0.7711 0.5013 0.3659 0.035 Uiso 1 1 calc R . .
H16B H 0.8116 0.5096 0.2630 0.035 Uiso 1 1 calc R . .
C17 C 0.6970(2) 0.44042(11) 0.2504(2) 0.0277(5) Uani 1 1 d . . .
H17 H 0.6249 0.4639 0.2172 0.033 Uiso 1 1 calc R . .
C18 C 0.6713(2) 0.39621(11) 0.32711(19) 0.0253(5) Uani 1 1 d . . .
H18A H 0.6464 0.4170 0.3817 0.030 Uiso 1 1 calc R . .
H18B H 0.6067 0.3701 0.2888 0.030 Uiso 1 1 calc R . .
C19 C 0.8198(3) 0.32860(12) 0.2950(2) 0.0416(8) Uani 1 1 d . . .
H19A H 0.7566 0.3020 0.2557 0.050 Uiso 1 1 calc R . .
H19B H 0.8907 0.3051 0.3282 0.050 Uiso 1 1 calc R . .
C20 C 0.7333(3) 0.40839(13) 0.1659(2) 0.0433(8) Uani 1 1 d . . .
H20A H 0.7475 0.4366 0.1151 0.052 Uiso 1 1 calc R . .
H20B H 0.6699 0.3816 0.1275 0.052 Uiso 1 1 calc R . .
C21 C 0.9437(3) 0.41432(15) 0.2785(3) 0.0508(9) Uani 1 1 d . . .
H21A H 1.0163 0.3918 0.3110 0.061 Uiso 1 1 calc R . .
H21B H 0.9604 0.4430 0.2296 0.061 Uiso 1 1 calc R . .
C22 C 0.8466(4) 0.37354(13) 0.2185(3) 0.0508(9) Uani 1 1 d . . .
H22 H 0.8718 0.3526 0.1635 0.061 Uiso 1 1 calc R . .
C23 C 0.74243(19) 0.16807(9) 0.53512(17) 0.0171(4) Uani 1 1 d . . .
C24 C 0.8442(2) 0.15057(9) 0.63128(17) 0.0193(4) Uani 1 1 d . . .
H24A H 0.8336 0.1684 0.6952 0.023 Uiso 1 1 calc R . .
H24B H 0.9193 0.1648 0.6234 0.023 Uiso 1 1 calc R . .
C26 C 0.8477(2) 0.08388(10) 0.64191(18) 0.0228(5) Uani 1 1 d . . .
H26 H 0.9135 0.0726 0.7053 0.027 Uiso 1 1 calc R . .
C27 C 0.7315(2) 0.06195(10) 0.65410(18) 0.0240(5) Uani 1 1 d . . .
H27A H 0.7186 0.0794 0.7174 0.029 Uiso 1 1 calc R . .
H27B H 0.7344 0.0191 0.6627 0.029 Uiso 1 1 calc R . .
C28 C 0.6305(2) 0.07867(10) 0.55649(18) 0.0228(5) Uani 1 1 d . . .
H28 H 0.5547 0.0642 0.5642 0.027 Uiso 1 1 calc R . .
C29 C 0.62539(19) 0.14545(9) 0.54486(18) 0.0198(4) Uani 1 1 d . . .
H29A H 0.5607 0.1565 0.4817 0.024 Uiso 1 1 calc R . .
H29B H 0.6099 0.1632 0.6068 0.024 Uiso 1 1 calc R . .
C30 C 0.7621(2) 0.14084(9) 0.43693(18) 0.0216(5) Uani 1 1 d . . .
H30A H 0.8368 0.1552 0.4286 0.026 Uiso 1 1 calc R . .
H30B H 0.6976 0.1523 0.3739 0.026 Uiso 1 1 calc R . .
C31 C 0.8683(2) 0.05697(10) 0.5443(2) 0.0272(5) Uani 1 1 d . . .
H31A H 0.8729 0.0141 0.5513 0.033 Uiso 1 1 calc R . .
H31B H 0.9434 0.0712 0.5366 0.033 Uiso 1 1 calc R . .
C32 C 0.6506(2) 0.05143(10) 0.45886(19) 0.0271(5) Uani 1 1 d . . .
H32A H 0.6535 0.0085 0.4656 0.033 Uiso 1 1 calc R . .
H32B H 0.5850 0.0618 0.3958 0.033 Uiso 1 1 calc R . .
C33 C 0.7662(2) 0.07404(10) 0.44736(19) 0.0255(5) Uani 1 1 d . . .
H33 H 0.7792 0.0566 0.3833 0.031 Uiso 1 1 calc R . .
C34 C 0.6999(3) 0.15298(19) 0.0689(3) 0.0582(10) Uani 1 1 d . . .
H34A H 0.6475 0.1189 0.0472 0.070 Uiso 1 1 calc R . .
H34B H 0.7429 0.1582 0.0168 0.070 Uiso 1 1 calc R . .
H1 H 0.538(3) 0.3408(7) 0.620(2) 0.039(9) Uiso 1 1 d D . .

loop_
_atom_site_aniso_label
_atom_site_aniso_U_11
_atom_site_aniso_U_22
_atom_site_aniso_U_33
_atom_site_aniso_U_23
_atom_site_aniso_U_13
_atom_site_aniso_U_12
Ru1 0.01826(9) 0.01298(8) 0.02125(9) -0.00105(6) 0.00581(7) 0.00152(6)
Ru2 0.02025(9) 0.01630(9) 0.01884(9) 0.00064(6) 0.00810(7) 0.00095(6)
Ru3 0.01738(9) 0.01727(9) 0.01754(9) -0.00201(6) 0.00266(7) 0.00068(6)
Cl1 0.0410(4) 0.1006(8) 0.0367(4) 0.0137(4) 0.0040(3) -0.0228(5)
Cl2 0.0615(6) 0.0565(6) 0.1085(9) 0.0090(6) -0.0033(6) -0.0199(5)
O1 0.0455(12) 0.0329(10) 0.0492(12) -0.0184(9) 0.0247(10) -0.0046(9)
O2 0.0390(11) 0.0251(10) 0.0640(14) -0.0050(9) 0.0256(10) -0.0081(8)
O3 0.0304(10) 0.0558(13) 0.0375(11) 0.0077(10) 0.0018(9) 0.0148(10)
O4 0.0515(13) 0.0518(13) 0.0343(11) -0.0031(9) 0.0247(10) 0.0119(10)
O5 0.0536(12) 0.0311(10) 0.0254(9) 0.0090(8) 0.0155(9) 0.0130(9)
O6 0.0276(10) 0.0339(10) 0.0484(12) 0.0012(9) 0.0021(9) -0.0050(8)
O7 0.0442(12) 0.0445(12) 0.0285(10) -0.0137(9) 0.0089(9) 0.0044(9)
O8 0.0380(11) 0.0302(10) 0.0449(12) -0.0042(9) -0.0115(9) 0.0119(9)
O9 0.0295(10) 0.0443(11) 0.0320(10) -0.0025(8) 0.0055(8) -0.0135(8)
N1 0.0201(9) 0.0130(8) 0.0169(9) 0.0014(7) 0.0057(7) 0.0004(7)
N2 0.0222(9) 0.0149(8) 0.0181(9) 0.0021(7) 0.0081(7) 0.0013(7)
C1 0.0256(11) 0.0192(11) 0.0322(13) -0.0080(9) 0.0092(10) -0.0026(9)
C2 0.0266(12) 0.0200(11) 0.0362(14) -0.0024(10) 0.0126(11) 0.0028(9)
C3 0.0260(12) 0.0222(11) 0.0291(13) 0.0011(9) 0.0099(10) 0.0045(9)
C4 0.0306(13) 0.0272(12) 0.0276(13) 0.0004(10) 0.0125(11) 0.0043(10)
C5 0.0295(12) 0.0242(12) 0.0220(11) -0.0011(9) 0.0126(10) 0.0010(9)
C6 0.0255(12) 0.0196(11) 0.0319(13) 0.0043(9) 0.0133(10) 0.0020(9)
C7 0.0245(11) 0.0264(12) 0.0250(12) -0.0025(10) 0.0037(10) 0.0028(9)
C8 0.0235(11) 0.0246(12) 0.0257(12) -0.0072(9) -0.0013(10) 0.0013(9)
C9 0.0219(11) 0.0288(12) 0.0203(11) -0.0032(9) 0.0008(9) -0.0001(9)
C10 0.0164(9) 0.0146(9) 0.0169(10) -0.0006(8) 0.0048(8) 0.0005(7)
C11 0.0170(10) 0.0155(10) 0.0186(10) -0.0005(8) 0.0050(8) 0.0010(8)
C12 0.0202(10) 0.0166(10) 0.0183(10) 0.0009(8) 0.0061(8) 0.0023(8)
C13 0.0251(11) 0.0152(10) 0.0190(10) 0.0054(8) 0.0100(9) 0.0018(8)
C14 0.0192(11) 0.0313(13) 0.0314(13) 0.0120(10) 0.0045(10) -0.0013(9)
C15 0.0264(12) 0.0359(14) 0.0407(15) 0.0160(12) 0.0081(12) -0.0093(11)
C16 0.0362(13) 0.0198(11) 0.0302(13) 0.0080(10) 0.0092(11) -0.0022(10)
C17 0.0269(12) 0.0257(12) 0.0273(12) 0.0119(10) 0.0036(10) 0.0009(10)
C18 0.0210(11) 0.0269(12) 0.0244(12) 0.0086(9) 0.0016(9) -0.0018(9)
C19 0.080(2) 0.0204(12) 0.0377(16) 0.0064(11) 0.0375(16) 0.0097(13)
C20 0.076(2) 0.0317(15) 0.0224(13) 0.0065(11) 0.0148(14) -0.0104(14)
C21 0.0453(17) 0.0501(19) 0.070(2) 0.0358(17) 0.0377(17) 0.0162(15)
C22 0.100(3) 0.0273(14) 0.0447(18) 0.0095(13) 0.052(2) 0.0181(16)
C23 0.0202(10) 0.0110(9) 0.0190(10) 0.0003(7) 0.0043(8) 0.0003(7)
C24 0.0215(10) 0.0153(10) 0.0189(10) -0.0007(8) 0.0029(9) 0.0004(8)
C26 0.0278(12) 0.0157(10) 0.0213(11) 0.0016(8) 0.0021(9) 0.0044(9)
C27 0.0355(13) 0.0147(10) 0.0203(11) 0.0031(8) 0.0064(10) 0.0005(9)
C28 0.0268(11) 0.0158(10) 0.0246(12) 0.0009(8) 0.0060(9) -0.0034(9)
C29 0.0192(10) 0.0170(10) 0.0213(11) 0.0017(8) 0.0034(9) 0.0000(8)
C30 0.0314(12) 0.0153(10) 0.0182(11) -0.0012(8) 0.0075(9) 0.0008(9)
C31 0.0364(13) 0.0158(11) 0.0296(13) 0.0005(9) 0.0104(11) 0.0064(10)
C32 0.0389(14) 0.0162(11) 0.0213(11) -0.0014(9) 0.0018(10) -0.0041(10)
C33 0.0417(14) 0.0151(10) 0.0195(11) -0.0025(8) 0.0090(10) 0.0025(10)
C34 0.0471(19) 0.088(3) 0.0323(17) 0.0052(17) 0.0005(15) -0.0131(19)

loop_
_atom_type_symbol
_atom_type_description
_atom_type_scat_dispersion_real
_atom_type_scat_dispersion_imag
_atom_type_scat_source
C C 0.0033 0.0016 'International Tables Vol C Tables 4.2.6.8 and 6.1.1.4'
H H 0.0000 0.0000 'International Tables Vol C Tables 4.2.6.8 and 6.1.1.4'
O O 0.0106 0.0060 'International Tables Vol C Tables 4.2.6.8 and 6.1.1.4'
N N 0.0061 0.0033 'International Tables Vol C Tables 4.2.6.8 and 6.1.1.4'
Ru Ru -1.2594 0.8363 'International Tables Vol C Tables 4.2.6.8 and 6.1.1.4'
Cl Cl 0.1484 0.1585 'International Tables Vol C Tables 4.2.6.8 and 6.1.1.4'

loop_
_geom_angle_atom_site_label_1
_geom_angle_atom_site_label_2
_geom_angle_atom_site_label_3
_geom_angle
_geom_angle_site_symmetry_1
_geom_angle_site_symmetry_3
_geom_angle_publ_flag
C2 Ru1 C1 91.58(10) . . ?
C2 Ru1 C3 99.81(11) . . ?
C1 Ru1 C3 95.95(10) . . ?
C2 Ru1 C11 100.47(9) . . ?
C1 Ru1 C11 158.76(10) . . ?
C3 Ru1 C11 99.10(9) . . ?
C2 Ru1 Ru3 91.67(8) . . ?
C1 Ru1 Ru3 106.60(8) . . ?
C3 Ru1 Ru3 154.40(7) . . ?
C11 Ru1 Ru3 56.06(6) . . ?
C2 Ru1 Ru2 147.90(8) . . ?
C1 Ru1 Ru2 92.23(8) . . ?
C3 Ru1 Ru2 111.45(8) . . ?
C11 Ru1 Ru2 68.34(6) . . ?
Ru3 Ru1 Ru2 56.776(6) . . ?
C5 Ru2 C6 103.40(10) . . ?
C5 Ru2 C4 88.63(10) . . ?
C6 Ru2 C4 101.30(11) . . ?
C5 Ru2 C10 98.67(9) . . ?
C6 Ru2 C10 95.65(9) . . ?
C4 Ru2 C10 159.48(10) . . ?
C5 Ru2 Ru3 92.38(8) . . ?
C6 Ru2 Ru3 149.77(7) . . ?
C4 Ru2 Ru3 104.74(8) . . ?
C10 Ru2 Ru3 56.07(6) . . ?
C5 Ru2 Ru1 149.43(8) . . ?
C6 Ru2 Ru1 105.31(7) . . ?
C4 Ru2 Ru1 95.84(8) . . ?
C10 Ru2 Ru1 68.32(6) . . ?
Ru3 Ru2 Ru1 57.206(6) . . ?
C7 Ru3 C9 97.13(11) . . ?
C7 Ru3 C8 96.99(11) . . ?
C9 Ru3 C8 93.52(11) . . ?
C7 Ru3 C10 136.89(9) . . ?
C9 Ru3 C10 122.38(9) . . ?
C8 Ru3 C10 97.02(9) . . ?
C7 Ru3 C11 136.44(9) . . ?
C9 Ru3 C11 95.08(9) . . ?
C8 Ru3 C11 123.80(9) . . ?
C10 Ru3 C11 35.21(7) . . ?
C7 Ru3 Ru2 88.95(8) . . ?
C9 Ru3 Ru2 163.95(7) . . ?
C8 Ru3 Ru2 100.50(8) . . ?
C10 Ru3 Ru2 48.41(5) . . ?
C11 Ru3 Ru2 70.64(5) . . ?
C7 Ru3 Ru1 88.21(7) . . ?
C9 Ru3 Ru1 99.21(7) . . ?
C8 Ru3 Ru1 165.56(7) . . ?
C10 Ru3 Ru1 70.40(5) . . ?
C11 Ru3 Ru1 48.52(5) . . ?
Ru2 Ru3 Ru1 66.018(7) . . ?
C12 N1 C10 107.37(17) . . ?
C12 N1 C23 123.02(18) . . ?
C10 N1 C23 129.61(18) . . ?
C12 N2 C11 107.84(18) . . ?
C12 N2 C13 123.07(18) . . ?
C11 N2 C13 129.05(18) . . ?
O1 C1 Ru1 175.0(2) . . ?
O2 C2 Ru1 176.0(2) . . ?
O3 C3 Ru1 179.5(3) . . ?
O4 C4 Ru2 178.8(3) . . ?
O5 C5 Ru2 177.1(2) . . ?
O6 C6 Ru2 173.6(2) . . ?
O7 C7 Ru3 178.5(2) . . ?
O8 C8 Ru3 175.7(2) . . ?
O9 C9 Ru3 176.9(2) . . ?
C11 C10 N1 106.36(18) . . ?
C11 C10 Ru2 112.25(15) . . ?
N1 C10 Ru2 140.00(15) . . ?
C11 C10 Ru3 72.86(12) . . ?
N1 C10 Ru3 127.34(14) . . ?
Ru2 C10 Ru3 75.52(7) . . ?
C10 C11 N2 106.07(18) . . ?
C10 C11 Ru1 111.09(15) . . ?
N2 C11 Ru1 141.58(15) . . ?
C10 C11 Ru3 71.92(12) . . ?
N2 C11 Ru3 126.78(14) . . ?
Ru1 C11 Ru3 75.42(7) . . ?
N2 C12 N1 112.36(19) . . ?
N2 C13 C19 111.45(18) . . ?
N2 C13 C18 109.28(18) . . ?
C19 C13 C18 109.6(2) . . ?
N2 C13 C14 108.44(18) . . ?
C19 C13 C14 108.4(2) . . ?
C18 C13 C14 109.66(19) . . ?
C15 C14 C13 109.8(2) . . ?
C21 C15 C16 109.1(2) . . ?
C21 C15 C14 109.4(2) . . ?
C16 C15 C14 109.4(2) . . ?
C17 C16 C15 110.6(2) . . ?
C20 C17 C16 110.0(2) . . ?
C20 C17 C18 109.6(2) . . ?
C16 C17 C18 108.7(2) . . ?
C13 C18 C17 109.7(2) . . ?
C13 C19 C22 109.5(2) . . ?
C17 C20 C22 108.7(2) . . ?
C15 C21 C22 109.7(2) . . ?
C21 C22 C20 110.2(2) . . ?
C21 C22 C19 109.9(3) . . ?
C20 C22 C19 108.5(3) . . ?
N1 C23 C24 109.51(17) . . ?
N1 C23 C29 109.89(17) . . ?
C24 C23 C29 110.65(18) . . ?
N1 C23 C30 109.67(17) . . ?
C24 C23 C30 108.79(18) . . ?
C29 C23 C30 108.30(18) . . ?
C23 C24 C26 109.36(18) . . ?
C31 C26 C27 110.1(2) . . ?
C31 C26 C24 109.32(19) . . ?
C27 C26 C24 109.71(19) . . ?
C26 C27 C28 109.41(19) . . ?
C32 C28 C27 109.7(2) . . ?
C32 C28 C29 109.44(19) . . ?
C27 C28 C29 109.40(18) . . ?
C23 C29 C28 109.66(18) . . ?
C23 C30 C33 109.74(18) . . ?
C26 C31 C33 108.9(2) . . ?
C33 C32 C28 109.09(19) . . ?
C32 C33 C31 109.9(2) . . ?
C32 C33 C30 110.1(2) . . ?
C31 C33 C30 109.02(19) . . ?
Cl1 C34 Cl2 112.4(2) . . ?

loop_
_geom_bond_atom_site_label_1
_geom_bond_atom_site_label_2
_geom_bond_distance
_geom_bond_site_symmetry_2
_geom_bond_publ_flag
Ru1 C2 1.907(3) . ?
Ru1 C1 1.927(2) . ?
Ru1 C3 1.928(3) . ?
Ru1 C11 2.111(2) . ?
Ru1 Ru3 2.7270(2) . ?
Ru1 Ru2 2.9639(2) . ?
Ru2 C5 1.891(2) . ?
Ru2 C6 1.931(3) . ?
Ru2 C4 1.936(3) . ?
Ru2 C10 2.096(2) . ?
Ru2 Ru3 2.7137(2) . ?
Ru3 C7 1.890(2) . ?
Ru3 C9 1.900(3) . ?
Ru3 C8 1.908(2) . ?
Ru3 C10 2.326(2) . ?
Ru3 C11 2.338(2) . ?
Cl1 C34 1.731(3) . ?
Cl2 C34 1.758(5) . ?
O1 C1 1.134(3) . ?
O2 C2 1.137(3) . ?
O3 C3 1.133(3) . ?
O4 C4 1.136(3) . ?
O5 C5 1.145(3) . ?
O6 C6 1.135(3) . ?
O7 C7 1.145(3) . ?
O8 C8 1.144(3) . ?
O9 C9 1.146(3) . ?
N1 C12 1.329(3) . ?
N1 C10 1.430(3) . ?
N1 C23 1.505(3) . ?
N2 C12 1.328(3) . ?
N2 C11 1.425(3) . ?
N2 C13 1.501(3) . ?
C10 C11 1.411(3) . ?
C13 C19 1.518(3) . ?
C13 C18 1.532(3) . ?
C13 C14 1.537(3) . ?
C14 C15 1.534(3) . ?
C15 C21 1.510(5) . ?
C15 C16 1.524(4) . ?
C16 C17 1.521(4) . ?
C17 C20 1.517(4) . ?
C17 C18 1.539(3) . ?
C19 C22 1.553(4) . ?
C20 C22 1.547(5) . ?
C21 C22 1.518(5) . ?
C23 C24 1.532(3) . ?
C23 C29 1.535(3) . ?
C23 C30 1.536(3) . ?
C24 C26 1.539(3) . ?
C26 C31 1.530(3) . ?
C26 C27 1.532(3) . ?
C27 C28 1.534(3) . ?
C28 C32 1.531(3) . ?
C28 C29 1.542(3) . ?
C30 C33 1.541(3) . ?
C31 C33 1.538(3) . ?
C32 C33 1.528(4) . ?
